data_4000148
_journal_name_full 'Chemistry of Materials'
_journal_paper_doi 10.1021/cm0107777
_journal_year 2002
_chemical_formula_sum 'C14 H28 F6 N2 O4 S2'
_chemical_formula_weight 466.50
_chemical_melting_point 105
_chemical_name_systematic
;
 N,N,N,N-tetrakis(n-propyl)ammonium bis(trifluoromethylsulphonyl)amide
;
_space_group_IT_number 14
_symmetry_cell_setting monoclinic
_symmetry_space_group_name_Hall '-P 2yn'
_symmetry_space_group_name_H-M 'P 1 21/n 1'
_atom_sites_solution_hydrogens geom
_atom_sites_solution_primary direct
_atom_sites_solution_secondary difmap
_cell_angle_alpha 90.00
_cell_angle_beta 97.620(1)
_cell_angle_gamma 90.00
_cell_formula_units_Z 4
_cell_length_a 9.7417(1)
_cell_length_b 22.8615(3)
_cell_length_c 10.0251(1)
_cell_measurement_reflns_used ?
_cell_measurement_temperature 173(2)
_cell_measurement_theta_max ?
_cell_measurement_theta_min ?
_cell_volume 2213.0(8)
_diffrn_ambient_temperature 173(2)
_diffrn_detector_area_resol_mean ?
_diffrn_measurement_device_type 'Enraf Nonius CCD'
_diffrn_measurement_method '1 deg scans in phi and omega'
_diffrn_radiation_monochromator graphite
_diffrn_radiation_source 'fine-focus sealed tube'
_diffrn_radiation_type MoK\a
_diffrn_radiation_wavelength 0.71073
_diffrn_reflns_av_R_equivalents 0.0453
_diffrn_reflns_av_sigmaI/netI 0.0443
_diffrn_reflns_limit_h_max 12
_diffrn_reflns_limit_h_min -12
_diffrn_reflns_limit_k_max 29
_diffrn_reflns_limit_k_min -30
_diffrn_reflns_limit_l_max 13
_diffrn_reflns_limit_l_min -13
_diffrn_reflns_number 22977
_diffrn_reflns_theta_max 28.40
_diffrn_reflns_theta_min 3.26
_diffrn_standards_decay_% ?
_diffrn_standards_interval_count ?
_diffrn_standards_interval_time ?
_diffrn_standards_number ?
_exptl_absorpt_coefficient_mu 0.311
_exptl_absorpt_correction_T_max ?
_exptl_absorpt_correction_T_min ?
_exptl_absorpt_correction_type ?
_exptl_absorpt_process_details none
_exptl_crystal_colour colourless
_exptl_crystal_density_diffrn 1.400
_exptl_crystal_density_meas ?
_exptl_crystal_density_method 'not measured'
_exptl_crystal_description prismatic
_exptl_crystal_F_000 976
_exptl_crystal_size_max 0.33
_exptl_crystal_size_mid 0.15
_exptl_crystal_size_min 0.10
_refine_ls_extinction_coef ?
_refine_ls_extinction_method none
_refine_ls_goodness_of_fit_ref 1.031
_refine_ls_hydrogen_treatment mixed
_refine_ls_matrix_type full
_refine_ls_number_parameters 326
_refine_ls_number_reflns 5483
_refine_ls_number_restraints 0
_refine_ls_restrained_S_all 1.031
_refine_ls_R_factor_all 0.0795
_refine_ls_R_factor_gt 0.0464
_refine_ls_shift/su_max 0.001
_refine_ls_shift/su_mean 0.000
_refine_ls_structure_factor_coef Fsqd
_refine_ls_weighting_details 'calc w=1/[\s^2^(Fo^2^)+(0.0443P)^2^+1.0568P] where P=(Fo^2^+2Fc^2^)/3'
_refine_ls_weighting_scheme calc
_refine_ls_wR_factor_gt 0.1035
_refine_ls_wR_factor_ref 0.1169
_reflns_number_gt 3800
_reflns_number_total 5483
_reflns_threshold_expression >2sigma(I)
_cod_depositor_comments
;
The following automatic conversions were performed:
'_symmetry_cell_setting' value 'Monoclinic' changed to 'monoclinic'
according to '/home/saulius/struct/CIF-dictionaries/cif_core.dic'
dictionary named 'cif_core.dic' version 2.4.1 from 2010-06-29.

Automatic conversion script
Id: cif_fix_enum 1527 2010-12-29 10:47:43Z saulius 
;
_cod_original_sg_symbol_H-M 'P 21/n'
_cod_database_code 4000148

loop_
_symmetry_equiv_pos_as_xyz
'x, y, z'
'-x+1/2, y+1/2, -z+1/2'
'-x, -y, -z'
'x-1/2, -y-1/2, z-1/2'

loop_
_atom_site_label
_atom_site_type_symbol
_atom_site_fract_x
_atom_site_fract_y
_atom_site_fract_z
_atom_site_U_iso_or_equiv
_atom_site_adp_type
_atom_site_occupancy
_atom_site_symmetry_multiplicity
_atom_site_calc_flag
_atom_site_refinement_flags
_atom_site_disorder_assembly
_atom_site_disorder_group
S1 S 0.75188(6) 0.21636(2) 0.21813(5) 0.03898(15) Uani 1 1 d . . .
F1 F 0.83783(16) 0.20655(8) -0.01760(15) 0.0801(5) Uani 1 1 d . . .
O1 O 0.89169(18) 0.22130(7) 0.27900(17) 0.0623(5) Uani 1 1 d . . .
N1 N 0.27036(14) 0.12400(6) 0.03933(14) 0.0265(3) Uani 1 1 d . . .
C1 C 0.2503(3) 0.09279(12) 0.1699(3) 0.0328(6) Uani 0.718(3) 1 d P A 1
H1A H 0.1672 0.1095 0.2027 0.039 Uiso 0.718(3) 1 calc PR A 1
H1B H 0.2300 0.0512 0.1484 0.039 Uiso 0.718(3) 1 calc PR A 1
S2 S 0.78007(5) 0.09507(2) 0.20531(5) 0.03572(14) Uani 1 1 d . . .
F2 F 0.63066(14) 0.23768(7) -0.02553(14) 0.0667(4) Uani 1 1 d . . .
O2 O 0.6496(2) 0.25326(7) 0.26328(17) 0.0626(5) Uani 1 1 d . . .
N2 N 0.69069(16) 0.15244(7) 0.20310(16) 0.0326(4) Uani 1 1 d . . .
C2 C 0.3682(3) 0.09508(14) 0.2839(3) 0.0426(7) Uani 0.718(3) 1 d P A 1
H2A H 0.4515 0.0768 0.2547 0.051 Uiso 0.718(3) 1 calc PR A 1
H2B H 0.3905 0.1364 0.3072 0.051 Uiso 0.718(3) 1 calc PR A 1
F3 F 0.7997(2) 0.29378(8) 0.04197(19) 0.1010(7) Uani 1 1 d . . .
O3 O 0.91113(16) 0.09991(8) 0.16000(16) 0.0574(4) Uani 1 1 d . . .
C3 C 0.3314(3) 0.06396(12) 0.4044(2) 0.0596(7) Uani 1 1 d . . .
H3A H 0.4094 0.0660 0.4768 0.089 Uiso 1 1 calc R A 1
H3B H 0.3106 0.0229 0.3816 0.089 Uiso 1 1 calc R A 1
H3C H 0.2499 0.0825 0.4342 0.089 Uiso 1 1 calc R A 1
F4 F 0.90827(19) 0.11400(8) 0.44785(15) 0.0840(5) Uani 1 1 d . . .
O4 O 0.68993(17) 0.04890(7) 0.15377(19) 0.0614(5) Uani 1 1 d . . .
C4 C 0.1379(2) 0.12320(12) -0.0552(3) 0.0290(6) Uani 0.718(3) 1 d P A 1
H4A H 0.1494 0.1486 -0.1328 0.035 Uiso 0.718(3) 1 calc PR A 1
H4B H 0.0645 0.1407 -0.0085 0.035 Uiso 0.718(3) 1 calc PR A 1
F5 F 0.70954(18) 0.07619(8) 0.44555(17) 0.0855(5) Uani 1 1 d . . .
C5 C 0.0885(3) 0.06425(14) -0.1083(3) 0.0383(7) Uani 0.718(3) 1 d P A 1
H5A H 0.1587 0.0473 -0.1600 0.046 Uiso 0.718(3) 1 calc PR A 1
H5B H 0.0801 0.0379 -0.0314 0.046 Uiso 0.718(3) 1 calc PR A 1
F6 F 0.87745(18) 0.02380(7) 0.39630(16) 0.0798(5) Uani 1 1 d . . .
C6 C -0.0485(2) 0.06648(12) -0.1972(2) 0.0553(6) Uani 1 1 d . . .
H6A H -0.0743 0.0270 -0.2295 0.083 Uiso 1 1 calc R A 1
H6B H -0.0409 0.0921 -0.2742 0.083 Uiso 1 1 calc R A 1
H6C H -0.1195 0.0818 -0.1459 0.083 Uiso 1 1 calc R A 1
C7 C 0.3172(3) 0.18715(11) 0.0683(3) 0.0322(6) Uani 0.718(3) 1 d P A 1
H7A H 0.4086 0.1866 0.1249 0.039 Uiso 0.718(3) 1 calc PR A 1
H7B H 0.3297 0.2063 -0.0179 0.039 Uiso 0.718(3) 1 calc PR A 1
C8 C 0.2186(5) 0.22375(17) 0.1382(4) 0.0477(9) Uani 0.718(3) 1 d P A 1
H8A H 0.1244 0.2200 0.0882 0.057 Uiso 0.718(3) 1 calc PR A 1
H8B H 0.2162 0.2078 0.2296 0.057 Uiso 0.718(3) 1 calc PR A 1
C9 C 0.2543(5) 0.28571(11) 0.1497(3) 0.1003(13) Uani 1 1 d . . .
H9A H 0.1855 0.3063 0.1952 0.150 Uiso 1 1 calc R A 1
H9B H 0.2552 0.3023 0.0597 0.150 Uiso 1 1 calc R A 1
H9C H 0.3461 0.2901 0.2020 0.150 Uiso 1 1 calc R A 1
C10 C 0.3877(3) 0.09259(12) -0.0211(3) 0.0296(6) Uani 0.718(3) 1 d P A 1
H10A H 0.4743 0.0970 0.0419 0.036 Uiso 0.718(3) 1 calc PR A 1
H10B H 0.3657 0.0503 -0.0274 0.036 Uiso 0.718(3) 1 calc PR A 1
C11 C 0.4143(3) 0.11369(16) -0.1587(3) 0.0377(7) Uani 0.718(3) 1 d P A 1
H11A H 0.3308 0.1067 -0.2245 0.045 Uiso 0.718(3) 1 calc PR A 1
H11B H 0.4323 0.1563 -0.1551 0.045 Uiso 0.718(3) 1 calc PR A 1
C12 C 0.5340(3) 0.08319(13) -0.2037(3) 0.0626(7) Uani 1 1 d . . .
H12A H 0.5479 0.0974 -0.2932 0.094 Uiso 1 1 calc R A 1
H12B H 0.5161 0.0410 -0.2078 0.094 Uiso 1 1 calc R A 1
H12C H 0.6173 0.0910 -0.1400 0.094 Uiso 1 1 calc R A 1
C13 C 0.7550(2) 0.23960(11) 0.0438(2) 0.0501(6) Uani 1 1 d . . .
C14 C 0.8205(3) 0.07662(11) 0.3842(2) 0.0514(6) Uani 1 1 d . . .
C1' C 0.3366(9) 0.0999(3) 0.1677(7) 0.0315(16) Uani 0.282(3) 1 d P A 2
H1'1 H 0.4186 0.1244 0.1981 0.038 Uiso 0.282(3) 1 calc PR A 2
H1'2 H 0.3712 0.0604 0.1494 0.038 Uiso 0.282(3) 1 calc PR A 2
C2' C 0.2545(8) 0.0947(3) 0.2827(7) 0.0392(18) Uani 0.282(3) 1 d P A 2
H2'1 H 0.1682 0.0729 0.2524 0.047 Uiso 0.282(3) 1 calc PR A 2
H2'2 H 0.2281 0.1343 0.3097 0.047 Uiso 0.282(3) 1 calc PR A 2
C4' C 0.1509(6) 0.0817(3) -0.0213(7) 0.0261(15) Uani 0.282(3) 1 d P A 2
H4'1 H 0.1912 0.0422 -0.0286 0.031 Uiso 0.282(3) 1 calc PR A 2
H4'2 H 0.0830 0.0790 0.0437 0.031 Uiso 0.282(3) 1 calc PR A 2
C5' C 0.0726(7) 0.0977(4) -0.1580(8) 0.0358(17) Uani 0.282(3) 1 d P A 2
H5'1 H 0.0493 0.1398 -0.1571 0.043 Uiso 0.282(3) 1 calc PR A 2
H5'2 H 0.1354 0.0919 -0.2269 0.043 Uiso 0.282(3) 1 calc PR A 2
C7' C 0.1963(7) 0.1831(3) 0.0621(7) 0.0273(15) Uani 0.282(3) 1 d P A 2
H7'1 H 0.1525 0.1980 -0.0261 0.033 Uiso 0.282(3) 1 calc PR A 2
H7'2 H 0.1215 0.1756 0.1179 0.033 Uiso 0.282(3) 1 calc PR A 2
C8' C 0.2896(10) 0.2296(4) 0.1289(10) 0.039(2) Uani 0.282(3) 1 d P A 2
H8'1 H 0.3258 0.2139 0.2187 0.047 Uiso 0.282(3) 1 calc PR A 2
H8'2 H 0.3695 0.2315 0.0776 0.047 Uiso 0.282(3) 1 calc PR A 2
C10' C 0.3679(6) 0.1346(3) -0.0609(7) 0.0273(15) Uani 0.282(3) 1 d P A 2
H10C H 0.4449 0.1594 -0.0186 0.033 Uiso 0.282(3) 1 calc PR A 2
H10D H 0.3186 0.1567 -0.1376 0.033 Uiso 0.282(3) 1 calc PR A 2
C11' C 0.4284(7) 0.0796(4) -0.1146(8) 0.0353(17) Uani 0.282(3) 1 d P A 2
H11C H 0.4672 0.0559 -0.0358 0.042 Uiso 0.282(3) 1 calc PR A 2
H11D H 0.3502 0.0569 -0.1624 0.042 Uiso 0.282(3) 1 calc PR A 2

loop_
_atom_site_aniso_label
_atom_site_aniso_U_11
_atom_site_aniso_U_22
_atom_site_aniso_U_33
_atom_site_aniso_U_23
_atom_site_aniso_U_13
_atom_site_aniso_U_12
S1 0.0494(3) 0.0329(3) 0.0323(3) -0.0026(2) -0.0034(2) -0.0079(2)
F1 0.0701(10) 0.1233(14) 0.0516(9) 0.0279(9) 0.0252(8) 0.0245(10)
O1 0.0605(11) 0.0603(11) 0.0570(10) 0.0079(8) -0.0262(8) -0.0258(8)
N1 0.0269(8) 0.0242(7) 0.0291(8) 0.0022(6) 0.0057(6) -0.0025(6)
C1 0.0312(16) 0.0346(15) 0.0335(15) 0.0080(12) 0.0076(12) -0.0030(13)
S2 0.0331(3) 0.0369(3) 0.0369(3) -0.0027(2) 0.0041(2) 0.0060(2)
F2 0.0523(8) 0.0953(11) 0.0474(8) 0.0182(8) -0.0128(7) 0.0013(8)
O2 0.0916(13) 0.0409(9) 0.0557(10) -0.0138(8) 0.0109(9) 0.0115(9)
N2 0.0279(8) 0.0304(8) 0.0397(9) -0.0022(7) 0.0049(7) -0.0013(6)
C2 0.0380(18) 0.0528(18) 0.0357(16) 0.0094(14) 0.0007(13) -0.0082(14)
F3 0.1274(16) 0.0740(11) 0.0951(13) 0.0420(10) -0.0090(12) -0.0456(11)
O3 0.0424(9) 0.0787(12) 0.0553(10) 0.0096(9) 0.0221(8) 0.0180(8)
C3 0.0650(16) 0.0740(17) 0.0388(12) 0.0157(12) 0.0033(11) 0.0023(13)
F4 0.1058(13) 0.0917(12) 0.0459(8) 0.0073(8) -0.0218(9) -0.0070(10)
O4 0.0618(11) 0.0332(8) 0.0826(12) -0.0123(8) -0.0149(9) 0.0041(7)
C4 0.0236(12) 0.0296(16) 0.0336(14) 0.0026(12) 0.0029(10) 0.0008(10)
F5 0.0925(12) 0.1005(13) 0.0729(11) 0.0352(9) 0.0460(10) 0.0269(10)
C5 0.0329(15) 0.0340(17) 0.0460(19) 0.0025(15) -0.0022(13) -0.0019(13)
F6 0.1032(13) 0.0678(10) 0.0683(10) 0.0225(8) 0.0111(9) 0.0414(9)
C6 0.0402(12) 0.0730(17) 0.0499(13) -0.0127(12) -0.0043(10) -0.0043(12)
C7 0.0362(16) 0.0269(14) 0.0335(14) -0.0012(11) 0.0053(11) -0.0081(11)
C8 0.050(2) 0.040(2) 0.053(2) -0.0121(16) 0.010(2) 0.0022(19)
C9 0.220(4) 0.0329(14) 0.0555(17) -0.0063(12) 0.045(2) 0.0017(19)
C10 0.0230(12) 0.0306(15) 0.0354(14) 0.0012(12) 0.0049(10) 0.0032(10)
C11 0.0383(16) 0.0396(18) 0.0364(16) -0.0012(15) 0.0095(12) -0.0025(13)
C12 0.0465(14) 0.093(2) 0.0524(14) -0.0030(14) 0.0210(11) 0.0031(13)
C13 0.0508(14) 0.0527(14) 0.0441(12) 0.0138(11) -0.0036(11) -0.0101(11)
C14 0.0551(14) 0.0531(14) 0.0471(13) 0.0123(11) 0.0105(12) 0.0121(11)
C1' 0.032(4) 0.031(4) 0.031(4) 0.005(3) 0.001(3) 0.000(3)
C2' 0.045(5) 0.041(4) 0.030(4) 0.002(3) 0.000(3) -0.011(3)
C4' 0.027(3) 0.020(3) 0.033(4) -0.001(3) 0.010(3) -0.005(2)
C5' 0.037(4) 0.036(4) 0.035(4) -0.001(4) 0.003(3) -0.005(3)
C7' 0.032(4) 0.021(3) 0.030(3) -0.002(3) 0.008(3) 0.003(2)
C8' 0.041(5) 0.032(4) 0.045(5) -0.008(3) 0.007(4) -0.003(4)
C10' 0.024(3) 0.026(4) 0.034(3) 0.002(3) 0.010(3) -0.003(3)
C11' 0.035(4) 0.029(4) 0.042(4) 0.002(3) 0.008(3) -0.002(3)
